data_1575317
loop_
_publ_author_name
'Wang, Yue'
'Cheng, Puxin'
'Han, Wenqing'
'Guan, Junjie'
'Li, Quanwen'
'Wang, Zhihua'
'Wang, Peihan'
'Zheng, Yongshen'
'Xu, Jialiang'

_publ_section_title
;
 Regulation of metal valence states for enhancing second harmonic
 generation performance of chiral tin halides.
;
_journal_issue 21
_journal_name_full 'Materials horizons'
_journal_page_first 9106
_journal_page_last 9113
_journal_paper_doi 10.1039/d5mh01023c
_journal_volume 12
_journal_year 2025
_chemical_formula_moiety 'Br6 Sn, C12 H28 N2'
_chemical_formula_sum 'C12 H28 Br6 N2 Sn'
_chemical_formula_weight 798.51
_space_group_crystal_system monoclinic
_space_group_IT_number 12
_space_group_name_Hall '-C 2y'
_space_group_name_H-M_alt 'C 1 2/m 1'
_atom_sites_solution_hydrogens geom
_atom_sites_solution_primary dual
_audit_creation_date 2025-07-25
_audit_creation_method
;
Olex2 1.5-beta
(compiled 2021.06.29 svn.r12e2184c for OlexSys, GUI svn.r6374)
;
_audit_update_record
;
2025-07-25 deposited with the CCDC.	2025-08-01 downloaded from the CCDC.
;
_cell_angle_alpha 90
_cell_angle_beta 97.696(3)
_cell_angle_gamma 90
_cell_formula_units_Z 2
_cell_length_a 20.8427(7)
_cell_length_b 7.5744(2)
_cell_length_c 7.1881(3)
_cell_measurement_reflns_used 4014
_cell_measurement_temperature 100.00(10)
_cell_measurement_theta_max 76.4680
_cell_measurement_theta_min 4.2790
_cell_volume 1124.57(7)
_computing_cell_refinement 'CrysAlisPro 1.171.42.101a (Rigaku OD, 2023)'
_computing_data_collection 'CrysAlisPro 1.171.42.101a (Rigaku OD, 2023)'
_computing_data_reduction 'CrysAlisPro 1.171.42.101a (Rigaku OD, 2023)'
_computing_molecular_graphics 'Olex2 1.5-beta (Dolomanov et al., 2009)'
_computing_publication_material 'Olex2 1.5-beta (Dolomanov et al., 2009)'
_computing_structure_refinement 'SHELXL 2018/3 (Sheldrick, 2015)'
_computing_structure_solution 'SHELXT 2014/5 (Sheldrick, 2014)'
_diffrn_ambient_environment N~2~
_diffrn_ambient_temperature 100.00(10)
_diffrn_detector 'Hybrid Pixel Array Detector'
_diffrn_detector_area_resol_mean 10.0000
_diffrn_detector_type HyPix
_diffrn_measured_fraction_theta_full 0.989
_diffrn_measured_fraction_theta_max 0.967
_diffrn_measurement_details
;
List of Runs (angles in degrees, time in seconds):

  # Type    Start    End  Width  t~exp~   \w     \q     \k     \f   Frames
#--------------------------------------------------------------------------
  1  \w    -65.00 -38.00   0.50    0.05    -- -104.50  61.00  90.00   54
  2  \w    -39.00  -7.00   0.50    0.05    --  -47.39  38.00 150.00   64
  3  \w    -37.00  14.00   0.50    0.05    --  -47.39  38.00  60.00  102
  4  \w    -68.00 -33.00   0.50    0.05    -- -104.50  61.00 -60.00   70
  5  \w    -67.00 -35.00   0.50    0.05    -- -104.50  61.00 -90.00   64
  6  \w     -8.00  19.00   0.50    0.05    --  -47.39  19.00-120.00   54
  7  \w    -56.00  24.00   0.50    0.05    --  -47.39  81.00 -58.00  160
  8  \w    -66.00 -39.00   0.50    0.05    -- -104.50  81.00 -58.00   54
  9  \w    133.00 176.00   0.50    0.05    --  105.93  30.00 -90.00   86
 10  \w    130.00 178.00   0.50    0.05    --  105.93  15.00-120.00   96
 11  \w     96.00 126.00   0.50    0.05    --  105.93  30.00 -90.00   60
 12  \w    115.00 176.00   0.50    0.05    --  105.93  61.00   0.00  122
 13  \w   -105.00 -26.00   0.50    0.05    --  -47.39 -77.00 120.00  158
 14  \w    -22.00   7.00   0.50    0.05    --   47.39 -19.00  30.00   58
 15  \w     33.00  69.00   0.50    0.05    --  105.93 -61.00 -30.00   72
 16  \w     85.00 173.00   0.50    0.05    --  105.93 125.00  60.00  176
 17  \w     90.00 176.00   0.50    0.05    --  105.93  81.00 -58.00  172
 18  \w     38.00  68.00   0.50    0.05    --  105.93 -61.00  60.00   60
 19  \w     40.00  65.00   0.50    0.05    --  105.93 -61.00  90.00   50
 20  \w    -14.00  66.00   0.50    0.05    --   47.39 -81.00 179.00  160
 21  \w     53.00  95.00   0.50    0.05    --  105.93 -81.00 179.00   84
 22  \w     61.00  95.00   0.50    0.05    --  105.93-125.00   0.00   68
 23  \w     65.00 107.00   0.50    0.05    --  105.93-125.00 -60.00   84
 24  \w     37.00 111.00   0.50    0.05    --  105.93-125.00-180.00  148
 25  \w   -161.00 -92.00   0.50    0.05    -- -104.50 -15.00  60.00  138
 26  \w   -172.00-135.00   0.50    0.05    -- -104.50 -45.00 120.00   74
 27  \w   -131.00 -93.00   0.50    0.05    -- -104.50 -45.00 120.00   76
 28  \w   -144.00-119.00   0.50    0.05    -- -104.50 -30.00  60.00   50
 29  \w   -169.00-120.00   0.50    0.05    -- -104.50 -61.00-120.00   98
 30  \w   -115.00 -90.00   0.50    0.05    -- -104.50 -61.00-120.00   50
 31  \w   -163.00 -95.00   0.50    0.05    -- -104.50 -61.00  60.00  136
 32  \w   -151.00-126.00   0.50    0.05    -- -104.50 -81.00 179.00   50
;
_diffrn_measurement_device 'four-circle diffractometer'
_diffrn_measurement_device_type 'XtaLAB Synergy R, HyPix'
_diffrn_measurement_method '\w scans'
_diffrn_orient_matrix_type 'CrysAlisPro convention (1999,Acta A55,543-557)'
_diffrn_orient_matrix_UB_11 0.0232978000
_diffrn_orient_matrix_UB_12 0.0867206000
_diffrn_orient_matrix_UB_13 0.1909263000
_diffrn_orient_matrix_UB_21 0.0296751000
_diffrn_orient_matrix_UB_22 0.1531611000
_diffrn_orient_matrix_UB_23 -0.1009089000
_diffrn_orient_matrix_UB_31 -0.0643451000
_diffrn_orient_matrix_UB_32 0.1019664000
_diffrn_orient_matrix_UB_33 -0.0109836000
_diffrn_radiation_monochromator mirror
_diffrn_radiation_probe x-ray
_diffrn_radiation_type 'Cu K\a'
_diffrn_radiation_wavelength 1.54184
_diffrn_reflns_av_R_equivalents 0.0423
_diffrn_reflns_av_unetI/netI 0.0266
_diffrn_reflns_Laue_measured_fraction_full 0.989
_diffrn_reflns_Laue_measured_fraction_max 0.967
_diffrn_reflns_limit_h_max 24
_diffrn_reflns_limit_h_min -26
_diffrn_reflns_limit_k_max 9
_diffrn_reflns_limit_k_min -9
_diffrn_reflns_limit_l_max 8
_diffrn_reflns_limit_l_min -8
_diffrn_reflns_number 5356
_diffrn_reflns_point_group_measured_fraction_full 0.989
_diffrn_reflns_point_group_measured_fraction_max 0.967
_diffrn_reflns_theta_full 67.684
_diffrn_reflns_theta_max 75.682
_diffrn_reflns_theta_min 4.281
_diffrn_source 'Rotating-anode X-ray tube'
_diffrn_source_type 'PhotonJet R (Cu) X-ray Source'
_exptl_absorpt_coefficient_mu 21.491
_exptl_absorpt_correction_T_max 1.00000
_exptl_absorpt_correction_T_min 0.40811
_exptl_absorpt_correction_type multi-scan
_exptl_absorpt_process_details
;
CrysAlisPro 1.171.42.101a (Rigaku Oxford Diffraction, 2023)
Empirical absorption correction using spherical harmonics,
implemented in SCALE3 ABSPACK scaling algorithm.
;
_exptl_crystal_colour yellow
_exptl_crystal_colour_primary yellow
_exptl_crystal_density_diffrn 2.358
_exptl_crystal_description block
_exptl_crystal_F_000 748
_exptl_crystal_size_max 0.2
_exptl_crystal_size_mid 0.05
_exptl_crystal_size_min 0.05
_refine_diff_density_max 1.201
_refine_diff_density_min -1.039
_refine_diff_density_rms 0.195
_refine_ls_extinction_method none
_refine_ls_goodness_of_fit_ref 1.070
_refine_ls_hydrogen_treatment constr
_refine_ls_matrix_type full
_refine_ls_number_parameters 69
_refine_ls_number_reflns 1219
_refine_ls_number_restraints 0
_refine_ls_restrained_S_all 1.070
_refine_ls_R_factor_all 0.0338
_refine_ls_R_factor_gt 0.0322
_refine_ls_shift/su_max 0.000
_refine_ls_shift/su_mean 0.000
_refine_ls_structure_factor_coef Fsqd
_refine_ls_weighting_details 'w=1/[\s^2^(Fo^2^)+(0.0685P)^2^+1.4499P] where P=(Fo^2^+2Fc^2^)/3'
_refine_ls_weighting_scheme calc
_refine_ls_wR_factor_gt 0.0917
_refine_ls_wR_factor_ref 0.0939
_reflns_Friedel_coverage 0.000
_reflns_number_gt 1137
_reflns_number_total 1219
_reflns_threshold_expression 'I > 2\s(I)'
_cod_data_source_file d5mh01023c2.cif
_cod_data_source_block rac-4Sn
_cod_depositor_comments 'Adding full bibliography for 1575317--1575322.cif.'
_cod_database_code 1575317
_shelx_shelxl_version_number 2018/3
_shelx_space_group_comment
;
The symmetry employed for this shelxl refinement is uniquely defined
by the following loop, which should always be used as a source of
symmetry information in preference to the above space-group names.
They are only intended as comments.
;
_shelx_estimated_absorpt_t_max 0.413
_shelx_estimated_absorpt_t_min 0.099
_reflns_odcompleteness_completeness 99.09
_reflns_odcompleteness_iscentric 1
_reflns_odcompleteness_theta 66.97
_olex2_refinement_description
;
1. Fixed Uiso
 At 1.2 times of:
  All C(H) groups, All C(H,H) groups, All N(H,H) groups
 At 1.5 times of:
  All C(H,H,H) groups
2. Others
 Fixed Sof: H1A(0.5) H1B(0.5) H1C(0.5) H1D(0.5) H1E(0.5) C2(0.5) H2(0.5)
 H3A(0.5) H3B(0.5) H4A(0.5) H4B(0.5) C5(0.5) H5A(0.5) H5B(0.5) H6A(0.5) H6B(0.5)
3.a Ternary CH refined with riding coordinates:
 C2(H2)
3.b Secondary CH2 refined with riding coordinates:
 N1(H1A,H1B), C3(H3A,H3B), C4(H4A,H4B), C5(H5A,H5B), C6(H6A,H6B)
3.c Idealised Me refined as rotating group:
 C1(H1C,H1D,H1E)
;
_olex2_submission_special_instructions 'No special instructions were received'
_oxdiff_exptl_absorpt_empirical_details
;
Empirical correction (ABSPACK) includes:
- Absorption correction using spherical harmonics
- Frame scaling
;
_oxdiff_exptl_absorpt_empirical_full_max 2.294
_oxdiff_exptl_absorpt_empirical_full_min 0.582

loop_
_space_group_symop_operation_xyz
'x, y, z'
'-x, y, -z'
'x+1/2, y+1/2, z'
'-x+1/2, y+1/2, -z'
'-x, -y, -z'
'x, -y, z'
'-x+1/2, -y+1/2, -z'
'x+1/2, -y+1/2, z'

loop_
_atom_site_label
_atom_site_type_symbol
_atom_site_fract_x
_atom_site_fract_y
_atom_site_fract_z
_atom_site_U_iso_or_equiv
_atom_site_adp_type
_atom_site_occupancy
_atom_site_site_symmetry_order
_atom_site_calc_flag
_atom_site_refinement_flags_posn
_atom_site_refinement_flags_adp
_atom_site_refinement_flags_occupancy
_atom_site_disorder_assembly
_atom_site_disorder_group
Sn1 Sn 0.500000 1.000000 1.000000 0.02070(18) Uani 1 4 d S T P . .
Br1 Br 0.54528(2) 0.75562(5) 0.80154(6) 0.02620(19) Uani 1 1 d . . . . .
Br2 Br 0.39199(3) 1.000000 0.76758(8) 0.0262(2) Uani 1 2 d S T P . .
N1 N 0.3995(3) 0.500000 0.7870(8) 0.0423(15) Uani 1 2 d S T P B .
H1A H 0.422485 0.596461 0.832421 0.051 Uiso 0.5 1 calc R U P . .
H1B H 0.422485 0.403539 0.832421 0.051 Uiso 0.5 1 calc R U P . .
C1 C 0.2204(3) 0.500000 0.8379(12) 0.0480(19) Uani 1 2 d S T P . .
H1C H 0.225295 0.463725 0.969914 0.072 Uiso 0.5 1 calc R U P A -1
H1D H 0.182348 0.442053 0.769345 0.072 Uiso 0.5 1 calc R U P A -1
H1E H 0.214909 0.628374 0.829591 0.072 Uiso 0.5 1 calc R U P A -1
C2 C 0.2801(4) 0.4474(11) 0.7529(13) 0.0280(19) Uani 0.5 1 d . . P B -1
H2 H 0.280371 0.315339 0.753663 0.034 Uiso 0.5 1 calc R U P B -1
C3 C 0.3398(3) 0.500000 0.8686(9) 0.0385(16) Uani 1 2 d S T P . .
H3A H 0.333284 0.620761 0.915381 0.046 Uiso 0.5 1 calc R U P B -1
H3B H 0.345855 0.421147 0.979410 0.046 Uiso 0.5 1 calc R U P B -1
C4 C 0.3987(3) 0.500000 0.5855(10) 0.0405(16) Uani 1 2 d S T P . .
H4A H 0.433275 0.419378 0.555810 0.049 Uiso 0.5 1 calc R U P B .
H4B H 0.410389 0.620187 0.547709 0.049 Uiso 0.5 1 calc R U P . .
C5 C 0.3389(4) 0.4497(11) 0.4683(12) 0.031(2) Uani 0.5 1 d . . P B -1
H5A H 0.339065 0.320242 0.449295 0.037 Uiso 0.5 1 calc R U P B -1
H5B H 0.338093 0.506044 0.343687 0.037 Uiso 0.5 1 calc R U P B -1
C6 C 0.2779(3) 0.500000 0.5479(11) 0.0395(16) Uani 1 2 d S T P . .
H6A H 0.240407 0.442054 0.473255 0.047 Uiso 0.5 1 calc R U P B .
H6B H 0.271624 0.629270 0.536273 0.047 Uiso 0.5 1 calc R U P . .

loop_
_atom_site_aniso_label
_atom_site_aniso_U_11
_atom_site_aniso_U_22
_atom_site_aniso_U_33
_atom_site_aniso_U_23
_atom_site_aniso_U_13
_atom_site_aniso_U_12
Sn1 0.0198(3) 0.0182(3) 0.0243(3) 0.000 0.0034(2) 0.000
Br1 0.0249(3) 0.0252(3) 0.0288(3) -0.00435(14) 0.0046(2) 0.00256(15)
Br2 0.0213(3) 0.0269(3) 0.0293(4) 0.000 -0.0006(2) 0.000
N1 0.022(3) 0.078(5) 0.027(3) 0.000 0.002(2) 0.000
C1 0.028(3) 0.060(5) 0.059(5) 0.000 0.018(3) 0.000
C2 0.023(4) 0.020(4) 0.042(5) -0.003(3) 0.008(3) -0.002(3)
C3 0.027(3) 0.062(5) 0.028(3) 0.000 0.009(3) 0.000
C4 0.027(3) 0.067(5) 0.029(3) 0.000 0.010(2) 0.000
C5 0.038(4) 0.031(6) 0.022(4) -0.004(3) -0.003(3) -0.007(3)
C6 0.028(3) 0.039(4) 0.049(4) 0.000 -0.002(3) 0.000

loop_
_atom_type_symbol
_atom_type_description
_atom_type_scat_dispersion_real
_atom_type_scat_dispersion_imag
_atom_type_scat_source
C C 0.0181 0.0091 'International Tables Vol C Tables 4.2.6.8 and 6.1.1.4'
H H 0.0000 0.0000 'International Tables Vol C Tables 4.2.6.8 and 6.1.1.4'
Br Br -0.6763 1.2805 'International Tables Vol C Tables 4.2.6.8 and 6.1.1.4'
N N 0.0311 0.0180 'International Tables Vol C Tables 4.2.6.8 and 6.1.1.4'
Sn Sn 0.0259 5.4591 'International Tables Vol C Tables 4.2.6.8 and 6.1.1.4'

loop_
_geom_angle_atom_site_label_1
_geom_angle_atom_site_label_2
_geom_angle_atom_site_label_3
_geom_angle
_geom_angle_site_symmetry_1
_geom_angle_site_symmetry_3
_geom_angle_publ_flag
Br1 Sn1 Br1 179.999(15) . 5_677 ?
Br1 Sn1 Br1 91.194(18) 5_677 2_657 ?
Br1 Sn1 Br1 88.805(18) . 2_657 ?
Br1 Sn1 Br1 91.195(18) . 6_575 ?
Br1 Sn1 Br1 88.806(18) 5_677 6_575 ?
Br1 Sn1 Br1 180.000(12) 6_575 2_657 ?
Br1 Sn1 Br2 90.336(13) 2_657 . ?
Br1 Sn1 Br2 90.336(13) 5_677 . ?
Br1 Sn1 Br2 89.664(13) . . ?
Br1 Sn1 Br2 89.663(13) 5_677 5_677 ?
Br1 Sn1 Br2 89.664(13) 6_575 . ?
Br1 Sn1 Br2 90.337(13) 6_575 5_677 ?
Br1 Sn1 Br2 90.337(13) . 5_677 ?
Br1 Sn1 Br2 89.663(13) 2_657 5_677 ?
Br2 Sn1 Br2 180.0 5_677 . ?
H1A N1 H1B 106.8 . . ?
C3 N1 H1A 107.1 . . ?
C3 N1 H1B 107.1 . . ?
C4 N1 H1A 107.1 . . ?
C4 N1 H1B 107.1 . . ?
C4 N1 C3 120.7(6) . . ?
H1C C1 H1D 109.5 . . ?
H1C C1 H1E 109.5 . . ?
H1D C1 H1E 109.5 . . ?
C2 C1 H1C 109.5 . . ?
C2 C1 H1D 109.5 . . ?
C2 C1 H1E 109.5 . . ?
C1 C2 H2 105.5 . . ?
C1 C2 C6 113.8(7) . . ?
C3 C2 C1 112.5(7) . . ?
C3 C2 H2 105.5 . . ?
C3 C2 C6 113.2(6) . . ?
C6 C2 H2 105.5 . . ?
N1 C3 C2 119.0(6) . . ?
N1 C3 H3A 107.6 . . ?
N1 C3 H3B 107.6 . . ?
C2 C3 H3A 107.6 . . ?
C2 C3 H3B 107.6 . . ?
H3A C3 H3B 107.0 . . ?
N1 C4 H4A 107.7(3) . 6_565 ?
N1 C4 H4A 107.7 . . ?
N1 C4 H4B 107.7 . . ?
N1 C4 H4B 107.74(9) . 6_565 ?
N1 C4 C5 118.3(6) . . ?
H4A C4 H4A 76.2 . 6_565 ?
H4A C4 H4B 107.1 . . ?
H4A C4 H4B 107.1 6_565 6_565 ?
H4A C4 H4B 32.8 . 6_565 ?
H4B C4 H4A 32.8 . 6_565 ?
H4B C4 H4B 133.7 . 6_565 ?
C5 C4 H4A 107.7 . . ?
C5 C4 H4A 128.8(4) . 6_565 ?
C5 C4 H4B 107.7 . . ?
C5 C4 H4B 79.9(4) . 6_565 ?
C4 C5 H5A 108.7 . . ?
C4 C5 H5B 108.7 . . ?
C4 C5 C6 114.3(6) . . ?
H5A C5 H5B 107.6 . . ?
C6 C5 H5A 108.7 . . ?
C6 C5 H5B 108.7 . . ?
C2 C6 H6A 109.1 . . ?
C2 C6 H6A 124.0(4) . 6_565 ?
C2 C6 H6B 79.0(3) . 6_565 ?
C2 C6 H6B 109.1 . . ?
C5 C6 C2 112.6(6) . . ?
C5 C6 H6A 109.1 . . ?
C5 C6 H6A 123.4(4) . 6_565 ?
C5 C6 H6B 109.1 . . ?
C5 C6 H6B 80.1(3) . 6_565 ?
H6A C6 H6A 52.6 . 6_565 ?
H6A C6 H6B 55.2 . 6_565 ?
H6A C6 H6B 107.8 6_565 6_565 ?
H6A C6 H6B 107.8 . . ?
H6B C6 H6A 55.2 . 6_565 ?
H6B C6 H6B 163.0 . 6_565 ?

loop_
_geom_bond_atom_site_label_1
_geom_bond_atom_site_label_2
_geom_bond_distance
_geom_bond_site_symmetry_2
_geom_bond_publ_flag
Sn1 Br1 2.5908(4) . ?
Sn1 Br1 2.5908(4) 6_575 ?
Sn1 Br1 2.5908(4) 5_677 ?
Sn1 Br1 2.5908(4) 2_657 ?
Sn1 Br2 2.6176(6) 5_677 ?
Sn1 Br2 2.6177(6) . ?
N1 H1A 0.9100 . ?
N1 H1B 0.9100 . ?
N1 C3 1.446(8) . ?
N1 C4 1.446(9) . ?
C1 H1C 0.9800 . ?
C1 H1D 0.9800 . ?
C1 H1E 0.9800 . ?
C1 C2 1.511(9) . ?
C2 H2 1.0000 . ?
C2 C3 1.456(10) . ?
C2 C6 1.522(12) . ?
C3 H3A 0.9900 . ?
C3 H3B 0.9900 . ?
C4 H4A 0.9900 6_565 ?
C4 H4A 0.9900 . ?
C4 H4B 0.9900 . ?
C4 H4B 0.9900 6_565 ?
C4 C5 1.458(11) . ?
C5 H5A 0.9900 . ?
C5 H5B 0.9900 . ?
C5 C6 1.511(10) . ?
C6 H6A 0.9900 6_565 ?
C6 H6A 0.9900 . ?
C6 H6B 0.9900 6_565 ?
C6 H6B 0.9900 . ?

loop_
_geom_torsion_atom_site_label_1
_geom_torsion_atom_site_label_2
_geom_torsion_atom_site_label_3
_geom_torsion_atom_site_label_4
_geom_torsion
_geom_torsion_site_symmetry_1
_geom_torsion_site_symmetry_2
_geom_torsion_site_symmetry_3
_geom_torsion_site_symmetry_4
_geom_torsion_publ_flag
N1 C4 C5 C6 32.5(7) . . . . ?
C1 C2 C3 N1 -164.5(4) . . . . ?
C1 C2 C6 C5 178.6(5) . . . . ?
C3 N1 C4 C5 -17.3(4) . . . . ?
C3 C2 C6 C5 48.5(7) . . . . ?
C4 N1 C3 C2 18.2(4) . . . . ?
C4 C5 C6 C2 -48.1(7) . . . . ?
C6 C2 C3 N1 -33.8(7) . . . . ?
